data_1008340
loop_
_publ_author_name
'Bronger, W'
'Kyas, A'
'Muller, P'

_publ_section_title
;
The antiferromagnetic structures of K Fe S~2~, Rb Fe S~2~, K Fe Se~2~,
and Rb Fe Se~2~ and the correlation between magnetic moments and
crystal field calculations
;
_journal_coden_ASTM JSSCBI
_journal_name_full 'Journal of Solid State Chemistry'
_journal_page_first 262
_journal_page_last 270
_journal_paper_doi 10.1016/0022-4596(87)90065-X
_journal_volume 70
_journal_year 1987
_chemical_formula_structural 'K Fe S2'
_chemical_formula_sum 'Fe K S2'
_chemical_name_systematic 'Potassium iron sulfide'
_space_group_IT_number 15
_symmetry_cell_setting monoclinic
_symmetry_Int_Tables_number 15
_symmetry_space_group_name_Hall '-C 2yc'
_symmetry_space_group_name_H-M 'C 1 2/c 1'
_cell_angle_alpha 90
_cell_angle_beta 113.3(1)
_cell_angle_gamma 90
_cell_formula_units_Z 4
_cell_length_a 7.028(4)
_cell_length_b 11.201(5)
_cell_length_c 5.388(2)
_cell_volume 389.6
_refine_ls_R_factor_all 0.056
_cod_database_code 1008340

loop_
_symmetry_equiv_pos_as_xyz
x,y,z
-x,y,1/2-z
-x,-y,-z
x,-y,1/2+z
1/2+x,1/2+y,z
1/2-x,1/2+y,1/2-z
1/2-x,1/2-y,-z
1/2+x,1/2-y,1/2+z

loop_
_atom_site_label
_atom_site_type_symbol
_atom_site_symmetry_multiplicity
_atom_site_Wyckoff_symbol
_atom_site_fract_x
_atom_site_fract_y
_atom_site_fract_z
_atom_site_occupancy
_atom_site_attached_hydrogens
_atom_site_calc_flag
Fe1 Fe3+ 4 e 0. -0.001(2) 0.25 1. 0 d
K1 K1+ 4 e 0. 0.350(5) 0.25 1. 0 d
S1 S2- 8 f 0.198(5) 0.115(3) 0.122(6) 1. 0 d

loop_
_atom_type_symbol
_atom_type_oxidation_number
Fe3+ 3.000
K1+ 1.000
S2- -2.000
